data_7118304
loop_
_publ_author_name
'Kreider-Mueller, Ava'
'Quinlivan, Patrick J.'
'Rauch, Michael'
'Owen, Jonathan S.'
'Parkin, Gerard'

_publ_section_title
;
 Synthesis, structure and reactivity of [Tm(Bu(t))]ZnH, a monomeric
 terminal zinc hydride compound in a sulfur-rich coordination environment:
 access to a heterobimetallic compound.
;
_journal_issue 11
_journal_name_full 'Chemical communications (Cambridge, England)'
_journal_page_first 2358
_journal_page_last 2361
_journal_paper_doi 10.1039/c5cc08915h
_journal_volume 52
_journal_year 2016
_chemical_formula_sum 'C41 H57 B N6 S3 Zn'
_chemical_formula_weight 806.28
_space_group_crystal_system trigonal
_space_group_IT_number 167
_space_group_name_Hall '-R 3 2"c'
_space_group_name_H-M_alt 'R -3 c :H'
_symmetry_space_group_name_Hall '-R 3 2"c'
_symmetry_space_group_name_H-M 'R -3 c :H'
_atom_sites_solution_hydrogens mixed
_audit_creation_method SHELXL-2014/7
_audit_update_record
;
2015-10-20 deposited with the CCDC.
2015-11-30 downloaded from the CCDC.
;
_cell_angle_alpha 90
_cell_angle_beta 90
_cell_angle_gamma 120
_cell_formula_units_Z 12
_cell_length_a 13.4730(14)
_cell_length_b 13.4730(14)
_cell_length_c 67.359(7)
_cell_measurement_reflns_used 9812
_cell_measurement_temperature 296(2)
_cell_measurement_theta_max 30.69
_cell_measurement_theta_min 2.31
_cell_volume 10589.0(19)
_computing_cell_refinement 'Bruker SAINT'
_computing_data_collection 'Bruker APEX2'
_computing_data_reduction 'Bruker SAINT'
_computing_molecular_graphics 'Bruker SHELXTL'
_computing_publication_material 'Bruker SHELXTL'
_computing_structure_refinement 'SHELXL-2014/7 (Sheldrick, 2014)'
_computing_structure_solution 'SHELXS-97 (Sheldrick, 2008)'
_diffrn_ambient_temperature 296(2)
_diffrn_measured_fraction_theta_full 0.931
_diffrn_measured_fraction_theta_max 0.947
_diffrn_measurement_device_type 'Bruker APEX-II CCD'
_diffrn_measurement_method '\f and \w scans'
_diffrn_radiation_type MoK\a
_diffrn_radiation_wavelength 0.71073
_diffrn_reflns_av_R_equivalents 0.0538
_diffrn_reflns_av_unetI/netI 0.0281
_diffrn_reflns_laue_measured_fraction_full 0.931
_diffrn_reflns_laue_measured_fraction_max 0.947
_diffrn_reflns_limit_h_max 17
_diffrn_reflns_limit_h_min -17
_diffrn_reflns_limit_k_max 17
_diffrn_reflns_limit_k_min -17
_diffrn_reflns_limit_l_max 88
_diffrn_reflns_limit_l_min -88
_diffrn_reflns_number 37365
_diffrn_reflns_point_group_measured_fraction_full 0.931
_diffrn_reflns_point_group_measured_fraction_max 0.947
_diffrn_reflns_theta_full 25.242
_diffrn_reflns_theta_max 28.276
_diffrn_reflns_theta_min 3.024
_exptl_absorpt_coefficient_mu 0.916
_exptl_absorpt_correction_T_max 0.7461
_exptl_absorpt_correction_T_min 0.5741
_exptl_absorpt_correction_type empirical
_exptl_absorpt_process_details sadabs
_exptl_crystal_colour colorless
_exptl_crystal_density_diffrn 1.517
_exptl_crystal_description block
_exptl_crystal_F_000 5136
_exptl_crystal_size_max 0.510
_exptl_crystal_size_mid 0.400
_exptl_crystal_size_min 0.100
_platon_squeeze_details
;The unit cell contains 3 benzene molecules which have been treated as a diffuse contribution to the overall scattering without specific atom positions by SQUEEZE/PLATON.
See: (a) A.L.Spek (2005) PLATON, A Multipurpose Crystallographic Tool, Utrecht University, Utrect, The Neterhlands.
(b) A.L.Spek, J.Appl.Cryst. 2003, 36, 7-13.
;
_refine_diff_density_max 0.726
_refine_diff_density_min -0.320
_refine_diff_density_rms 0.088
_refine_ls_extinction_method none
_refine_ls_goodness_of_fit_ref 1.037
_refine_ls_hydrogen_treatment mixed
_refine_ls_matrix_type full
_refine_ls_number_parameters 121
_refine_ls_number_reflns 2775
_refine_ls_number_restraints 1
_refine_ls_restrained_S_all 1.037
_refine_ls_R_factor_all 0.0496
_refine_ls_R_factor_gt 0.0411
_refine_ls_shift/su_max 0.001
_refine_ls_shift/su_mean 0.000
_refine_ls_structure_factor_coef Fsqd
_refine_ls_weighting_details 'w=1/[\s^2^(Fo^2^)+(0.0963P)^2^] where P=(Fo^2^+2Fc^2^)/3'
_refine_ls_weighting_scheme calc
_refine_ls_wR_factor_gt 0.1274
_refine_ls_wR_factor_ref 0.1322
_reflns_Friedel_coverage 0.000
_reflns_number_gt 2234
_reflns_number_total 2775
_reflns_threshold_expression 'I > 2\s(I)'
_cod_data_source_file c5cc08915h2.cif
_cod_data_source_block tmznes10-srpq
_cod_depositor_comments 'Adding full bibliography for 7118303--7118307.cif.'
_cod_original_cell_volume 10589(2)
_cod_database_code 7118304
_shelx_shelxl_version_number 2014/7
_shelx_space_group_comment
; 
The symmetry employed for this shelxl refinement is uniquely defined 
by the following loop, which should always be used as a source of 
symmetry information in preference to the above space-group names. 
They are only intended as comments. 
;
_shelx_estimated_absorpt_t_min 0.652
_shelx_estimated_absorpt_t_max 0.914

loop_
_space_group_symop_operation_xyz
'x, y, z'
'-y, x-y, z'
'-x+y, -x, z'
'y, x, -z+1/2'
'x-y, -y, -z+1/2'
'-x, -x+y, -z+1/2'
'x+2/3, y+1/3, z+1/3'
'-y+2/3, x-y+1/3, z+1/3'
'-x+y+2/3, -x+1/3, z+1/3'
'y+2/3, x+1/3, -z+5/6'
'x-y+2/3, -y+1/3, -z+5/6'
'-x+2/3, -x+y+1/3, -z+5/6'
'x+1/3, y+2/3, z+2/3'
'-y+1/3, x-y+2/3, z+2/3'
'-x+y+1/3, -x+2/3, z+2/3'
'y+1/3, x+2/3, -z+7/6'
'x-y+1/3, -y+2/3, -z+7/6'
'-x+1/3, -x+y+2/3, -z+7/6'
'-x, -y, -z'
'y, -x+y, -z'
'x-y, x, -z'
'-y, -x, z-1/2'
'-x+y, y, z-1/2'
'x, x-y, z-1/2'
'-x+2/3, -y+1/3, -z+1/3'
'y+2/3, -x+y+1/3, -z+1/3'
'x-y+2/3, x+1/3, -z+1/3'
'-y+2/3, -x+1/3, z-1/6'
'-x+y+2/3, y+1/3, z-1/6'
'x+2/3, x-y+1/3, z-1/6'
'-x+1/3, -y+2/3, -z+2/3'
'y+1/3, -x+y+2/3, -z+2/3'
'x-y+1/3, x+2/3, -z+2/3'
'-y+1/3, -x+2/3, z+1/6'
'-x+y+1/3, y+2/3, z+1/6'
'x+1/3, x-y+2/3, z+1/6'

loop_
_atom_site_label
_atom_site_type_symbol
_atom_site_fract_x
_atom_site_fract_y
_atom_site_fract_z
_atom_site_U_iso_or_equiv
_atom_site_adp_type
_atom_site_occupancy
_atom_site_site_symmetry_order
_atom_site_calc_flag
_atom_site_refinement_flags_posn
_atom_site_refinement_flags_adp
_atom_site_refinement_flags_occupancy
_atom_site_disorder_assembly
_atom_site_disorder_group
Zn Zn 1.0000 1.0000 0.11479(2) 0.02951(16) Uani 1 3 d S T P . .
B B 1.0000 1.0000 0.17128(6) 0.0355(8) Uani 1 3 d S T P . .
H H 1.0000 1.0000 0.1890(5) 0.025(10) Uiso 1 3 d S . P . .
S1 S 0.83680(4) 0.84489(4) 0.13144(2) 0.03087(16) Uani 1 1 d . . . . .
N1 N 0.88025(15) 0.97714(15) 0.16486(2) 0.0344(4) Uani 1 1 d . . . . .
N2 N 0.72235(14) 0.94213(14) 0.14946(3) 0.0345(4) Uani 1 1 d . . . . .
C11 C 0.81301(17) 0.92374(17) 0.14898(3) 0.0313(4) Uani 1 1 d . . . . .
C12 C 0.83000(19) 1.02861(18) 0.17542(3) 0.0398(5) Uani 1 1 d . . . . .
H12A H 0.8580 1.0700 0.1871 0.048 Uiso 1 1 calc R U . . .
C13 C 0.7348(2) 1.00884(19) 0.16600(3) 0.0400(5) Uani 1 1 d . . . . .
H13A H 0.6855 1.0350 0.1698 0.048 Uiso 1 1 calc R U . . .
C14 C 0.62916(18) 0.90659(19) 0.13414(3) 0.0396(5) Uani 1 1 d . . . . .
C15 C 0.5510(2) 0.9536(3) 0.14042(5) 0.0567(7) Uani 1 1 d . . . . .
H15A H 0.5956 1.0354 0.1417 0.085 Uiso 1 1 calc R U . . .
H15B H 0.5156 0.9205 0.1529 0.085 Uiso 1 1 calc R U . . .
H15C H 0.4927 0.9342 0.1305 0.085 Uiso 1 1 calc R U . . .
C16 C 0.5583(2) 0.7763(2) 0.13336(4) 0.0503(6) Uani 1 1 d . . . . .
H16A H 0.6076 0.7456 0.1305 0.075 Uiso 1 1 calc R U . . .
H16B H 0.5013 0.7535 0.1231 0.075 Uiso 1 1 calc R U . . .
H16C H 0.5215 0.7476 0.1459 0.075 Uiso 1 1 calc R U . . .
C17 C 0.6821(2) 0.9584(3) 0.11429(4) 0.0538(6) Uani 1 1 d . . . . .
H17A H 0.7254 0.9243 0.1095 0.081 Uiso 1 1 calc R U . . .
H17B H 0.7319 1.0395 0.1158 0.081 Uiso 1 1 calc R U . . .
H17C H 0.6226 0.9442 0.1050 0.081 Uiso 1 1 calc R U . . .
C1 C 1.000(2) 1.015(2) 0.08529(8) 0.039(3) Uani 0.3333 1 d D . P A -1
H1A H 1.0777 1.0487 0.0804 0.047 Uiso 0.3333 1 calc R U P A -1
H1B H 0.9557 0.9391 0.0795 0.047 Uiso 0.3333 1 calc R U P A -1
C2 C 0.9501(8) 1.0865(8) 0.07871(10) 0.0547(19) Uani 0.3333 1 d D . P A -1
H2A H 0.9684 1.1065 0.0650 0.082 Uiso 0.3333 1 calc R U P A -1
H2B H 0.9816 1.1551 0.0866 0.082 Uiso 0.3333 1 calc R U P A -1
H2C H 0.8684 1.0442 0.0803 0.082 Uiso 0.3333 1 calc R U P A -1

loop_
_atom_site_aniso_label
_atom_site_aniso_U_11
_atom_site_aniso_U_22
_atom_site_aniso_U_33
_atom_site_aniso_U_23
_atom_site_aniso_U_13
_atom_site_aniso_U_12
Zn 0.03081(18) 0.03081(18) 0.0269(2) 0.000 0.000 0.01540(9)
B 0.0402(13) 0.0402(13) 0.0263(17) 0.000 0.000 0.0201(7)
S1 0.0298(3) 0.0302(3) 0.0338(3) -0.00061(16) 0.00229(16) 0.0158(2)
N1 0.0355(9) 0.0342(9) 0.0326(8) 0.0005(6) 0.0063(6) 0.0168(8)
N2 0.0306(9) 0.0330(9) 0.0402(9) 0.0041(7) 0.0090(6) 0.0161(7)
C11 0.0303(10) 0.0295(9) 0.0335(9) 0.0051(7) 0.0072(7) 0.0145(7)
C12 0.0411(11) 0.0354(11) 0.0396(10) -0.0021(8) 0.0117(8) 0.0166(9)
C13 0.0388(11) 0.0335(10) 0.0461(11) -0.0002(8) 0.0141(9) 0.0169(9)
C14 0.0313(10) 0.0436(12) 0.0490(12) 0.0080(9) 0.0063(8) 0.0227(9)
C15 0.0417(13) 0.0647(17) 0.0753(18) 0.0007(13) 0.0079(11) 0.0353(13)
C16 0.0361(12) 0.0457(13) 0.0632(15) -0.0015(10) -0.0074(10) 0.0161(10)
C17 0.0501(14) 0.0722(17) 0.0522(14) 0.0217(12) 0.0111(10) 0.0403(14)
C1 0.054(5) 0.039(6) 0.032(2) 0.002(7) 0.012(12) 0.029(4)
C2 0.066(5) 0.081(6) 0.029(3) 0.008(3) 0.000(3) 0.046(5)

loop_
_atom_type_symbol
_atom_type_description
_atom_type_scat_dispersion_real
_atom_type_scat_dispersion_imag
_atom_type_scat_source
C C 0.0033 0.0016 'International Tables Vol C Tables 4.2.6.8 and 6.1.1.4'
H H 0.0000 0.0000 'International Tables Vol C Tables 4.2.6.8 and 6.1.1.4'
B B 0.0013 0.0007 'International Tables Vol C Tables 4.2.6.8 and 6.1.1.4'
N N 0.0061 0.0033 'International Tables Vol C Tables 4.2.6.8 and 6.1.1.4'
S S 0.1246 0.1234 'International Tables Vol C Tables 4.2.6.8 and 6.1.1.4'
Zn Zn 0.2839 1.4301 'International Tables Vol C Tables 4.2.6.8 and 6.1.1.4'

loop_
_geom_angle_atom_site_label_1
_geom_angle_atom_site_label_2
_geom_angle_atom_site_label_3
_geom_angle
_geom_angle_site_symmetry_1
_geom_angle_site_symmetry_3
C1 Zn S1 111.8(4) . 3_675
C1 Zn S1 120.7(5) . 2_765
S1 Zn S1 100.277(17) 3_675 2_765
C1 Zn S1 120.0(8) . .
S1 Zn S1 100.276(17) 3_675 .
S1 Zn S1 100.277(17) 2_765 .
N1 B N1 112.50(13) . 3_675
N1 B N1 112.50(13) . 2_765
N1 B N1 112.49(13) 3_675 2_765
C11 S1 Zn 98.86(7) . .
C11 N1 C12 107.92(18) . .
C11 N1 B 132.98(19) . .
C12 N1 B 118.69(18) . .
C11 N2 C13 107.92(18) . .
C11 N2 C14 127.33(17) . .
C13 N2 C14 124.56(18) . .
N1 C11 N2 107.89(17) . .
N1 C11 S1 126.06(15) . .
N2 C11 S1 126.04(16) . .
C13 C12 N1 108.56(19) . .
C12 C13 N2 107.69(19) . .
N2 C14 C17 109.47(19) . .
N2 C14 C16 109.41(18) . .
C17 C14 C16 112.4(2) . .
N2 C14 C15 108.36(19) . .
C17 C14 C15 108.4(2) . .
C16 C14 C15 108.7(2) . .
C2 C1 Zn 112.7(5) . .

loop_
_geom_bond_atom_site_label_1
_geom_bond_atom_site_label_2
_geom_bond_distance
_geom_bond_site_symmetry_2
Zn C1 1.997(5) .
Zn S1 2.4217(5) 3_675
Zn S1 2.4217(5) 2_765
Zn S1 2.4217(5) .
B N1 1.545(2) .
B N1 1.545(2) 3_675
B N1 1.545(2) 2_765
S1 C11 1.723(2) .
N1 C11 1.353(3) .
N1 C12 1.384(3) .
N2 C11 1.363(3) .
N2 C13 1.388(3) .
N2 C14 1.506(3) .
C12 C13 1.333(3) .
C14 C17 1.511(3) .
C14 C16 1.523(3) .
C14 C15 1.535(3) .
C1 C2 1.4900(10) .

loop_
_geom_torsion_atom_site_label_1
_geom_torsion_atom_site_label_2
_geom_torsion_atom_site_label_3
_geom_torsion_atom_site_label_4
_geom_torsion
_geom_torsion_site_symmetry_1
N1 B N1 C11 95.5(2) 3_675
N1 B N1 C11 -32.8(3) 2_765
N1 B N1 C12 -76.2(3) 3_675
N1 B N1 C12 155.5(2) 2_765
C12 N1 C11 N2 0.5(2) .
B N1 C11 N2 -171.84(18) .
C12 N1 C11 S1 -178.75(15) .
B N1 C11 S1 8.9(3) .
C13 N2 C11 N1 0.2(2) .
C14 N2 C11 N1 175.40(17) .
C13 N2 C11 S1 179.47(15) .
C14 N2 C11 S1 -5.4(3) .
Zn S1 C11 N1 -70.92(17) .
Zn S1 C11 N2 109.98(17) .
C11 N1 C12 C13 -1.1(2) .
B N1 C12 C13 172.55(18) .
N1 C12 C13 N2 1.2(2) .
C11 N2 C13 C12 -0.9(2) .
C14 N2 C13 C12 -176.22(18) .
C11 N2 C14 C17 -58.0(3) .
C13 N2 C14 C17 116.5(2) .
C11 N2 C14 C16 65.6(3) .
C13 N2 C14 C16 -120.0(2) .
C11 N2 C14 C15 -176.0(2) .
C13 N2 C14 C15 -1.6(3) .

loop_
_platon_squeeze_void_nr
_platon_squeeze_void_average_x
_platon_squeeze_void_average_y
_platon_squeeze_void_average_z
_platon_squeeze_void_volume
_platon_squeeze_void_count_electrons
_platon_squeeze_void_content
1 0.000 0.000 0.000 10 0 ' '
2 -0.333 0.333 0.083 374 53 ' '
3 0.000 0.000 0.250 378 54 ' '
4 0.333 0.667 0.417 374 53 ' '
5 0.000 0.000 0.500 10 0 ' '
6 -0.333 0.333 0.583 375 53 ' '
7 0.000 1.000 0.750 378 54 ' '
8 0.333 0.667 0.917 375 53 ' '
9 0.333 0.667 0.167 10 0 ' '
10 0.333 0.667 0.667 10 0 ' '
11 0.667 0.333 0.333 10 0 ' '
12 0.667 0.333 0.833 10 0 ' '
